data_2223267
loop_
_publ_author_name
'Chen, Yu'
'Song, Wei'
'Xu, Juan'
'Cui, Rui-bo'
'Tian, Dan-bi'

_publ_section_title
;
 3,3'-Dimethyl-1,1'-ethylenediimidazolium dibromide
;
_journal_coeditor_code AT2872
_journal_issue 10
_journal_name_full 'Acta Crystallographica Section E'
_journal_page_first o2454
_journal_paper_doi 10.1107/S1600536809036009
_journal_volume 65
_journal_year 2009
_chemical_formula_iupac 'C10 H16 N4 2+, 2Br -'
_chemical_formula_moiety 'C10 H16 N4 2+, 2(Br -)'
_chemical_formula_sum 'C10 H16 Br2 N4'
_chemical_formula_weight 352.07
_chemical_name_systematic
;
3,3'-Dimethyl-1,1'-ethylenediimidazolium dibromide
;
_space_group_IT_number 14
_symmetry_cell_setting monoclinic
_symmetry_space_group_name_Hall '-P 2ybc'
_symmetry_space_group_name_H-M 'P 1 21/c 1'
_atom_sites_solution_hydrogens geom
_atom_sites_solution_primary direct
_atom_sites_solution_secondary difmap
_audit_creation_method SHELXL-97
_cell_angle_alpha 90.00
_cell_angle_beta 107.73(3)
_cell_angle_gamma 90.00
_cell_formula_units_Z 2
_cell_length_a 8.4750(17)
_cell_length_b 8.9620(18)
_cell_length_c 9.2390(18)
_cell_measurement_reflns_used 25
_cell_measurement_temperature 293(2)
_cell_measurement_theta_max 13
_cell_measurement_theta_min 9
_cell_volume 668.4(3)
_computing_cell_refinement 'CAD4 EXPRESS (Enraf--Nonius, 1985)'
_computing_data_collection 'CAD4 EXPRESS (Enraf--Nonius, 1985)'
_computing_data_reduction 'XCAD4 (Harms & Wocadlo,1995)'
_computing_molecular_graphics 'SHELXTL (Sheldrick, 2008)'
_computing_publication_material 'SHELXTL (Sheldrick, 2008)'
_computing_structure_refinement 'SHELXL97 (Sheldrick, 2008)'
_computing_structure_solution 'SHELXS97 (Sheldrick, 2008)'
_diffrn_ambient_temperature 293(2)
_diffrn_measured_fraction_theta_full 1.000
_diffrn_measured_fraction_theta_max 1.000
_diffrn_measurement_device_type 'Enraf--Nonius CAD-4'
_diffrn_measurement_method \w/2\q
_diffrn_radiation_monochromator graphite
_diffrn_radiation_source 'fine-focus sealed tube'
_diffrn_radiation_type MoK\a
_diffrn_radiation_wavelength 0.71073
_diffrn_reflns_av_R_equivalents 0.0212
_diffrn_reflns_av_sigmaI/netI 0.0681
_diffrn_reflns_limit_h_max 10
_diffrn_reflns_limit_h_min 0
_diffrn_reflns_limit_k_max 10
_diffrn_reflns_limit_k_min 0
_diffrn_reflns_limit_l_max 10
_diffrn_reflns_limit_l_min -11
_diffrn_reflns_number 1296
_diffrn_reflns_theta_full 25.27
_diffrn_reflns_theta_max 25.27
_diffrn_reflns_theta_min 2.52
_diffrn_standards_decay_% 1
_diffrn_standards_interval_count 200
_diffrn_standards_interval_time 120
_diffrn_standards_number 3
_exptl_absorpt_coefficient_mu 6.045
_exptl_absorpt_correction_T_max 0.5831
_exptl_absorpt_correction_T_min 0.2642
_exptl_absorpt_correction_type psi-scan
_exptl_absorpt_process_details '(North <i>et al.</i>, 1968)'
_exptl_crystal_colour white
_exptl_crystal_density_diffrn 1.749
_exptl_crystal_density_method 'not measured'
_exptl_crystal_description square
_exptl_crystal_F_000 348
_exptl_crystal_size_max 0.30
_exptl_crystal_size_mid 0.20
_exptl_crystal_size_min 0.10
_refine_diff_density_max 0.802
_refine_diff_density_min -0.854
_refine_ls_extinction_method none
_refine_ls_goodness_of_fit_ref 1.007
_refine_ls_hydrogen_treatment constr
_refine_ls_matrix_type full
_refine_ls_number_parameters 73
_refine_ls_number_reflns 1212
_refine_ls_number_restraints 0
_refine_ls_restrained_S_all 1.007
_refine_ls_R_factor_all 0.0935
_refine_ls_R_factor_gt 0.0593
_refine_ls_shift/su_max 0.000
_refine_ls_shift/su_mean 0.000
_refine_ls_structure_factor_coef Fsqd
_refine_ls_weighting_details 'calc w=1/[\s^2^(Fo^2^)+(0.1000P)^2^+0.7000P] where P=(Fo^2^+2Fc^2^)/3'
_refine_ls_weighting_scheme calc
_refine_ls_wR_factor_gt 0.1408
_refine_ls_wR_factor_ref 0.1596
_reflns_number_gt 862
_reflns_number_total 1212
_reflns_threshold_expression >2sigma(I)
_cod_data_source_file at2872.cif
_cod_data_source_block I
_cod_original_sg_symbol_H-M 'P 21/c'
_cod_database_code 2223267
_cod_database_fobs_code 2223267

loop_
_symmetry_equiv_pos_as_xyz
'x, y, z'
'-x, y+1/2, -z+1/2'
'-x, -y, -z'
'x, -y-1/2, z-1/2'

loop_
_atom_site_type_symbol
_atom_site_label
_atom_site_fract_x
_atom_site_fract_y
_atom_site_fract_z
_atom_site_U_iso_or_equiv
_atom_site_adp_type
_atom_site_calc_flag
_atom_site_refinement_flags
_atom_site_occupancy
_atom_site_disorder_assembly
_atom_site_disorder_group
Br Br 0.71826(11) 0.14503(9) 0.46360(9) 0.0320(3) Uani d . 1 . .
N N1 0.8500(8) 0.6154(7) 0.3322(7) 0.0266(15) Uani d . 1 . .
C C1 0.9914(11) 0.5837(12) 0.2817(11) 0.048(3) Uani d . 1 . .
H H1A 0.9870 0.4818 0.2488 0.072 Uiso calc R 1 . .
H H1B 1.0912 0.5997 0.3639 0.072 Uiso calc R 1 . .
H H1C 0.9904 0.6486 0.1987 0.072 Uiso calc R 1 . .
N N2 0.6231(8) 0.5865(7) 0.3878(7) 0.0224(14) Uani d . 1 . .
C C2 0.7287(9) 0.5215(9) 0.3336(8) 0.0235(17) Uani d . 1 . .
H H2A 0.7213 0.4231 0.3003 0.028 Uiso calc R 1 . .
C C3 0.6774(10) 0.7310(9) 0.4270(9) 0.0276(19) Uani d . 1 . .
H H3A 0.6270 0.8023 0.4713 0.033 Uiso calc R 1 . .
C C4 0.8169(11) 0.7482(9) 0.3886(10) 0.035(2) Uani d . 1 . .
H H4A 0.8796 0.8349 0.3987 0.042 Uiso calc R 1 . .
C C5 0.4817(10) 0.5171(10) 0.4162(9) 0.0265(18) Uani d . 1 . .
H H5A 0.4544 0.4255 0.3581 0.032 Uiso calc R 1 . .
H H5B 0.3869 0.5834 0.3836 0.032 Uiso calc R 1 . .

loop_
_atom_site_aniso_label
_atom_site_aniso_U_11
_atom_site_aniso_U_22
_atom_site_aniso_U_33
_atom_site_aniso_U_12
_atom_site_aniso_U_13
_atom_site_aniso_U_23
Br 0.0506(5) 0.0167(5) 0.0261(5) 0.0002(4) 0.0081(4) -0.0024(4)
N1 0.039(4) 0.018(4) 0.024(3) -0.007(3) 0.011(3) -0.008(3)
C1 0.044(5) 0.068(7) 0.039(6) -0.016(5) 0.023(5) -0.021(6)
N2 0.034(4) 0.015(3) 0.015(3) -0.004(3) 0.003(3) 0.004(3)
C2 0.033(4) 0.017(4) 0.018(4) -0.005(3) 0.004(3) -0.008(3)
C3 0.045(5) 0.011(4) 0.028(5) -0.003(3) 0.013(4) 0.000(3)
C4 0.046(5) 0.018(4) 0.040(5) -0.012(4) 0.011(4) -0.009(4)
C5 0.029(4) 0.026(4) 0.024(4) -0.010(3) 0.007(3) 0.001(4)

loop_
_atom_type_symbol
_atom_type_description
_atom_type_scat_dispersion_real
_atom_type_scat_dispersion_imag
_atom_type_scat_source
C C 0.0033 0.0016 'International Tables Vol C Tables 4.2.6.8 and 6.1.1.4'
H H 0.0000 0.0000 'International Tables Vol C Tables 4.2.6.8 and 6.1.1.4'
N N 0.0061 0.0033 'International Tables Vol C Tables 4.2.6.8 and 6.1.1.4'
Br Br -0.2901 2.4595 'International Tables Vol C Tables 4.2.6.8 and 6.1.1.4'

loop_
_geom_angle_atom_site_label_1
_geom_angle_atom_site_label_2
_geom_angle_atom_site_label_3
_geom_angle_site_symmetry_1
_geom_angle_site_symmetry_3
_geom_angle
_geom_angle_publ_flag
C2 N1 C4 . . 107.4(7) ?
C2 N1 C1 . . 126.9(7) ?
C4 N1 C1 . . 125.8(7) ?
N1 C1 H1A . . 109.5 ?
N1 C1 H1B . . 109.5 ?
H1A C1 H1B . . 109.5 ?
N1 C1 H1C . . 109.5 ?
H1A C1 H1C . . 109.5 ?
H1B C1 H1C . . 109.5 ?
C2 N2 C3 . . 108.0(6) ?
C2 N2 C5 . . 126.1(7) ?
C3 N2 C5 . . 125.7(7) ?
N2 C2 N1 . . 110.3(7) ?
N2 C2 H2A . . 124.8 ?
N1 C2 H2A . . 124.8 ?
C4 C3 N2 . . 106.7(7) ?
C4 C3 H3A . . 126.7 ?
N2 C3 H3A . . 126.7 ?
C3 C4 N1 . . 107.5(7) ?
C3 C4 H4A . . 126.2 ?
N1 C4 H4A . . 126.2 ?
N2 C5 C5 . 3_666 110.5(8) ?
N2 C5 H5A . . 109.6 ?
C5 C5 H5A 3_666 . 109.6 ?
N2 C5 H5B . . 109.6 ?
C5 C5 H5B 3_666 . 109.6 ?
H5A C5 H5B . . 108.1 ?

loop_
_geom_bond_atom_site_label_1
_geom_bond_atom_site_label_2
_geom_bond_site_symmetry_2
_geom_bond_distance
_geom_bond_publ_flag
N1 C2 . 1.331(10) ?
N1 C4 . 1.363(10) ?
N1 C1 . 1.441(10) ?
C1 H1A . 0.9600 ?
C1 H1B . 0.9600 ?
C1 H1C . 0.9600 ?
N2 C2 . 1.290(10) ?
N2 C3 . 1.386(10) ?
N2 C5 . 1.443(9) ?
C2 H2A . 0.9300 ?
C3 C4 . 1.343(12) ?
C3 H3A . 0.9300 ?
C4 H4A . 0.9300 ?
C5 C5 3_666 1.514(15) no
C5 H5A . 0.9700 ?
C5 H5B . 0.9700 ?

loop_
_geom_hbond_atom_site_label_D
_geom_hbond_atom_site_label_H
_geom_hbond_atom_site_label_A
_geom_hbond_site_symmetry_A
_geom_hbond_distance_DH
_geom_hbond_distance_HA
_geom_hbond_distance_DA
_geom_hbond_angle_DHA
_geom_hbond_publ_flag
C2 H2A Br . 0.9300 2.9200 3.591(8) 130.00 yes
C1 H1B Br 3_766 0.9600 2.9690 3.738(8) 138.07 yes

loop_
_geom_torsion_atom_site_label_1
_geom_torsion_atom_site_label_2
_geom_torsion_atom_site_label_3
_geom_torsion_atom_site_label_4
_geom_torsion_site_symmetry_1
_geom_torsion_site_symmetry_2
_geom_torsion_site_symmetry_3
_geom_torsion_site_symmetry_4
_geom_torsion
_geom_torsion_publ_flag
C3 N2 C2 N1 . . . . -0.9(8) ?
C5 N2 C2 N1 . . . . -175.6(7) ?
C4 N1 C2 N2 . . . . -0.4(9) ?
C1 N1 C2 N2 . . . . 179.2(8) ?
C2 N2 C3 C4 . . . . 1.8(9) ?
C5 N2 C3 C4 . . . . 176.5(7) ?
N2 C3 C4 N1 . . . . -2.0(9) ?
C2 N1 C4 C3 . . . . 1.5(10) ?
C1 N1 C4 C3 . . . . -178.1(8) ?
C2 N2 C5 C5 . . . 3_666 101.3(10) ?
C3 N2 C5 C5 . . . 3_666 -72.4(11) ?
